data_7036438
loop_
_publ_author_name
'Lawson, James R.'
'Fasano, Valerio'
'Cid, Jessica'
'Vitorica-Yrezabal, Inigo'
'Ingleson, Michael J.'

_publ_section_title
;
 The carboboration of Me3Si-substituted alkynes and allenes with boranes
 and borocations.
;
_journal_issue 14
_journal_name_full 'Dalton transactions (Cambridge, England : 2003)'
_journal_page_first 6060
_journal_page_last 6070
_journal_paper_doi 10.1039/c5dt03003j
_journal_volume 45
_journal_year 2016
_chemical_formula_moiety 'C36 H44 B5 Cl8 N8, 3(Al Cl4), C H2 Cl2'
_chemical_formula_sum 'C37 H46 Al3 B5 Cl22 N8'
_chemical_formula_weight 1517.71
_space_group_crystal_system monoclinic
_space_group_IT_number 15
_space_group_name_Hall '-I 2ya'
_space_group_name_H-M_alt 'I 1 2/a 1'
_symmetry_space_group_name_Hall '-I 2ya'
_symmetry_space_group_name_H-M 'I 1 2/a 1'
_atom_sites_solution_hydrogens geom
_audit_creation_date 2015-08-26
_audit_creation_method
;
Olex2 1.2
(compiled 2014.05.21 svn.r2940 for OlexSys, GUI svn.r4846)
;
_audit_update_record
;
2015-08-27 deposited with the CCDC.
2015-09-08 downloaded from the CCDC.
;
_cell_angle_alpha 90
_cell_angle_beta 96.490(18)
_cell_angle_gamma 90
_cell_formula_units_Z 4
_cell_length_a 22.085(4)
_cell_length_b 13.0664(19)
_cell_length_c 23.157(6)
_cell_measurement_reflns_used 1163
_cell_measurement_temperature 150.02(10)
_cell_measurement_theta_max 19.9490
_cell_measurement_theta_min 3.3970
_cell_volume 6640(2)
_computing_cell_refinement
;
CrysAlisPro, Agilent Technologies,
Version 1.171.36.32 (release 02-08-2013 CrysAlis171 .NET)
(compiled Aug  2 2013,16:46:58)
;
_computing_data_collection
;
CrysAlisPro, Agilent Technologies,
Version 1.171.36.32 (release 02-08-2013 CrysAlis171 .NET)
(compiled Aug  2 2013,16:46:58)
;
_computing_data_reduction
;
CrysAlisPro, Agilent Technologies,
Version 1.171.36.32 (release 02-08-2013 CrysAlis171 .NET)
(compiled Aug  2 2013,16:46:58)
;
_computing_molecular_graphics 'Olex2 (Dolomanov et al., 2009)'
_computing_publication_material 'Olex2 (Dolomanov et al., 2009)'
_computing_structure_refinement 'ShelXL (Sheldrick, 2008)'
_computing_structure_solution 'ShelXS (Sheldrick, 2008)'
_diffrn_ambient_temperature 150.02(10)
_diffrn_detector_area_resol_mean 8.0714
_diffrn_measured_fraction_theta_full 0.988
_diffrn_measured_fraction_theta_max 0.988
_diffrn_measurement_details
;
  1 omega  -53.00   46.00   1.0000  170.0000
omega____ theta____ kappa____ phi______ frames
    -       -5.7757    0.0000  -30.0000 99

  2 omega    3.00   58.00   1.0000  170.0000
omega____ theta____ kappa____ phi______ frames
    -        6.3225   57.0000 -180.0000 55
;
_diffrn_measurement_device_type 'SuperNova, Single source at offset, Eos'
_diffrn_measurement_method '\w scans'
_diffrn_orient_matrix_UB_11 -0.0008292000
_diffrn_orient_matrix_UB_12 -0.0271391000
_diffrn_orient_matrix_UB_13 0.0263269000
_diffrn_orient_matrix_UB_21 -0.0239821000
_diffrn_orient_matrix_UB_22 -0.0310725000
_diffrn_orient_matrix_UB_23 -0.0134993000
_diffrn_orient_matrix_UB_31 0.0216907000
_diffrn_orient_matrix_UB_32 -0.0352818000
_diffrn_orient_matrix_UB_33 -0.0086140000
_diffrn_radiation_monochromator mirror
_diffrn_radiation_type MoK\a
_diffrn_radiation_wavelength 0.71073
_diffrn_reflns_av_R_equivalents 0.0697
_diffrn_reflns_av_unetI/netI 0.1245
_diffrn_reflns_Laue_measured_fraction_full 0.988
_diffrn_reflns_Laue_measured_fraction_max 0.988
_diffrn_reflns_limit_h_max 20
_diffrn_reflns_limit_h_min -18
_diffrn_reflns_limit_k_max 11
_diffrn_reflns_limit_k_min -11
_diffrn_reflns_limit_l_max 21
_diffrn_reflns_limit_l_min -15
_diffrn_reflns_number 5396
_diffrn_reflns_point_group_measured_fraction_full 0.988
_diffrn_reflns_point_group_measured_fraction_max 0.988
_diffrn_reflns_theta_full 18.846
_diffrn_reflns_theta_max 18.846
_diffrn_reflns_theta_min 3.080
_diffrn_source 'SuperNova (Mo) X-ray Source'
_exptl_absorpt_coefficient_mu 0.979
_exptl_absorpt_correction_T_max 1.00000
_exptl_absorpt_correction_T_min 0.31164
_exptl_absorpt_correction_type multi-scan
_exptl_absorpt_process_details
;
CrysAlisPro, Agilent Technologies,
Version 1.171.36.32 (release 02-08-2013 CrysAlis171 .NET)
(compiled Aug  2 2013,16:46:58)
Empirical absorption correction using spherical harmonics,
 implemented in SCALE3 ABSPACK scaling algorithm.
;
_exptl_crystal_colour 'clear dark brown'
_exptl_crystal_colour_lustre clear
_exptl_crystal_colour_modifier dark
_exptl_crystal_colour_primary brown
_exptl_crystal_density_diffrn 1.518
_exptl_crystal_description needle
_exptl_crystal_F_000 3048
_exptl_crystal_size_max 0.4
_exptl_crystal_size_mid 0.1
_exptl_crystal_size_min 0.1
_refine_diff_density_max 0.760
_refine_diff_density_min -0.456
_refine_diff_density_rms 0.117
_refine_ls_extinction_method none
_refine_ls_goodness_of_fit_ref 1.071
_refine_ls_hydrogen_treatment constr
_refine_ls_matrix_type full
_refine_ls_number_parameters 317
_refine_ls_number_reflns 2585
_refine_ls_number_restraints 174
_refine_ls_restrained_S_all 1.035
_refine_ls_R_factor_all 0.1521
_refine_ls_R_factor_gt 0.0922
_refine_ls_shift/su_max 0.000
_refine_ls_shift/su_mean 0.000
_refine_ls_structure_factor_coef Fsqd
_refine_ls_weighting_details 'w=1/[\s^2^(Fo^2^)+(0.0822P)^2^+234.7403P] where P=(Fo^2^+2Fc^2^)/3'
_refine_ls_weighting_scheme calc
_refine_ls_wR_factor_gt 0.2207
_refine_ls_wR_factor_ref 0.2559
_reflns_Friedel_coverage 0.000
_reflns_number_gt 1587
_reflns_number_total 2585
_reflns_threshold_expression 'I > 2\s(I)'
_cod_data_source_file c5dt03003j2.cif
_cod_data_source_block amji182
_cod_depositor_comments 'Adding full bibliography for 7036438--7036439.cif.'
_cod_database_code 7036438
_shelxl_version_number 2014/6
_chemical_oxdiff_formula C9H10N2B1Al1Cl5
_shelx_space_group_comment
;
The symmetry employed for this shelxl refinement is uniquely defined
by the following loop, which should always be used as a source of
symmetry information in preference to the above space-group names.
They are only intended as comments.
;
_reflns_odcompleteness_completeness 98.56
_reflns_odcompleteness_iscentric 1
_reflns_odcompleteness_theta 18.81
_olex2_refinement_description
;
1. Fixed Uiso
 At 1.2 times of:
  All C(H) groups, All C(H,H) groups
 At 1.5 times of:
  All C(H,H,H) groups
2. Uiso/Uaniso restraints and constraints
N13 \\sim N18 \\sim N15 \\sim N14: within 2A with sigma of 0.002 and sigma for
terminal atoms of 0.004
C20 \\sim C22 \\sim C21 \\sim C23 \\sim C30 \\sim N14: within 2A with sigma of
0.002 and sigma for terminal atoms of 0.004
C34 \\sim B40 \\sim N13 \\sim C38 \\sim N18: within 2A with sigma of 0.002 and
sigma for terminal atoms of 0.004
Uanis(C17) = Uanis(C31)
Uanis(B29) = Uanis(B35) = Uanis(B40)
Uanis(N13) = Uanis(N18) = Uanis(N15) = Uanis(N14)
3. Rigid body (RIGU) restrains
 C37, Cl33, Cl24
 with sigma for 1-2 distances of 0.002 and sigma for 1-3 distances of 0.002
 C16, C17, C19, C20, C21, C22, C23, C25, C27, C28, C30, C31, C32, C34, C36,
 C37, C38, C1, C2
 with sigma for 1-2 distances of 0.002 and sigma for 1-3 distances of 0.002
 C1, N18, C16, C34, B40, N13, C38
 with sigma for 1-2 distances of 0.002 and sigma for 1-3 distances of 0.002
4. Others
 Fixed Sof: Cl24(0.5) Cl33(0.5) C37(0.5) H37A(0.5) H37B(0.5)
5.a Secondary CH2 refined with riding coordinates:
 C37(H37A,H37B)
5.b Me refined with riding coordinates:
 C16(H16A,H16B,H16C), C27(H27A,H27B,H27C), C1(H1A,H1B,H1C), C2(H2A,H2B,H2C)
5.c Aromatic/amide H refined with riding coordinates:
 C17(H17), C19(H19), C21(H21), C22(H22), C23(H23), C25(H25), C28(H28),
 C30(H30), C31(H31), C36(H36)
;
_olex2_submission_special_instructions 'No special instructions were received'

loop_
_space_group_symop_operation_xyz
'x, y, z'
'-x+1/2, y, -z'
'x+1/2, y+1/2, z+1/2'
'-x+1, y+1/2, -z+1/2'
'-x, -y, -z'
'x-1/2, -y, z'
'-x+1/2, -y+1/2, -z+1/2'
'x, -y+1/2, z+1/2'

loop_
_atom_site_label
_atom_site_type_symbol
_atom_site_fract_x
_atom_site_fract_y
_atom_site_fract_z
_atom_site_U_iso_or_equiv
_atom_site_adp_type
_atom_site_occupancy
_atom_site_site_symmetry_order
_atom_site_calc_flag
_atom_site_refinement_flags_posn
_atom_site_refinement_flags_adp
_atom_site_refinement_flags_occupancy
_atom_site_disorder_assembly
_atom_site_disorder_group
Cl1 Cl 0.8071(2) 0.1785(3) 0.3259(2) 0.0417(14) Uani 1 1 d . . . . .
Cl2 Cl 0.8712(2) 0.2983(3) 0.4276(2) 0.0408(14) Uani 1 1 d . . . . .
Cl3 Cl 0.5641(2) 0.1433(4) 0.4187(2) 0.0438(15) Uani 1 1 d . . . . .
Cl4 Cl 0.67056(19) 0.0330(4) 0.37379(19) 0.0391(14) Uani 1 1 d . . . . .
Cl5 Cl 0.3746(2) 0.2640(4) 0.7058(3) 0.0666(18) Uani 1 1 d . . . . .
Cl6 Cl 0.3016(2) 0.2490(4) 0.5624(2) 0.0651(18) Uani 1 1 d . . . . .
Cl7 Cl 0.5310(2) 0.2885(5) 0.7430(3) 0.082(2) Uani 1 1 d . . . . .
Cl8 Cl 0.4313(3) 0.4723(4) 0.7854(3) 0.084(2) Uani 1 1 d . . . . .
Cl9 Cl 0.3103(3) 0.4322(4) 0.4567(3) 0.076(2) Uani 1 1 d . . . . .
Cl10 Cl 0.4342(3) 0.2243(5) 0.8459(3) 0.092(2) Uani 1 1 d . . . . .
Al11 Al 0.2500 0.3419(6) 0.5000 0.048(3) Uani 1 2 d S T P . .
Al12 Al 0.4443(3) 0.3124(5) 0.7705(3) 0.056(2) Uani 1 1 d . . . . .
N13 N 0.5877(6) -0.0633(10) 0.4376(6) 0.0348(14) Uani 1 1 d . . . . .
N14 N 0.7949(6) 0.3887(10) 0.3379(6) 0.0348(14) Uani 1 1 d . . . . .
N15 N 0.6967(6) 0.3701(11) 0.3655(6) 0.0348(14) Uani 1 1 d . . . . .
C16 C 0.5794(7) 0.0199(13) 0.5660(7) 0.036(3) Uani 1 1 d . . . . .
H16A H 0.5525 0.0586 0.5389 0.054 Uiso 1 1 calc R . . . .
H16B H 0.5564 -0.0298 0.5849 0.054 Uiso 1 1 calc R . . . .
H16C H 0.5997 0.0652 0.5946 0.054 Uiso 1 1 calc R . . . .
C17 C 0.7158(7) 0.2545(12) 0.4502(7) 0.026(3) Uani 1 1 d . . . . .
H17 H 0.6756 0.2716 0.4542 0.031 Uiso 1 1 calc R . . . .
N18 N 0.6254(6) -0.0331(10) 0.5347(6) 0.0348(14) Uani 1 1 d . . . . .
C19 C 0.5267(8) -0.2067(14) 0.4032(8) 0.041(5) Uani 1 1 d . . . . .
H19 H 0.5059 -0.2435 0.3728 0.049 Uiso 1 1 calc R . . . .
C20 C 0.7391(8) 0.4247(13) 0.3326(8) 0.0357(16) Uani 1 1 d . . . . .
C21 C 0.7703(8) 0.5547(13) 0.2714(8) 0.0372(18) Uani 1 1 d . . . . .
H21 H 0.7620 0.6110 0.2472 0.045 Uiso 1 1 calc R . . . .
C22 C 0.7245(8) 0.5151(13) 0.2993(7) 0.0366(17) Uani 1 1 d . . . . .
H22 H 0.6861 0.5452 0.2969 0.044 Uiso 1 1 calc R . . . .
C23 C 0.8273(8) 0.5157(13) 0.2773(7) 0.0368(17) Uani 1 1 d . . . . .
H23 H 0.8578 0.5473 0.2592 0.044 Uiso 1 1 calc R . . . .
Cl24 Cl 0.5249(10) 0.487(2) 0.4858(12) 0.199(10) Uani 0.5 1 d . . . A -1
C25 C 0.5297(9) -0.2417(15) 0.4584(9) 0.050(5) Uani 1 1 d . . . . .
H25 H 0.5092 -0.3017 0.4656 0.060 Uiso 1 1 calc R . . . .
C27 C 0.6599(8) 0.4399(14) 0.3981(8) 0.047(6) Uani 1 1 d . . . . .
H27A H 0.6329 0.4004 0.4189 0.071 Uiso 1 1 calc R . . . .
H27B H 0.6865 0.4796 0.4250 0.071 Uiso 1 1 calc R . . . .
H27C H 0.6366 0.4848 0.3713 0.071 Uiso 1 1 calc R . . . .
C28 C 0.5557(8) -0.1134(14) 0.3925(9) 0.050(5) Uani 1 1 d . . . . .
H28 H 0.5529 -0.0866 0.3551 0.061 Uiso 1 1 calc R . . . .
B29 B 0.7500 0.177(2) 0.5000 0.0344(16) Uani 1 2 d S T P . .
C30 C 0.8403(8) 0.4292(13) 0.3103(7) 0.0359(16) Uani 1 1 d . . . . .
H30 H 0.8788 0.3995 0.3135 0.043 Uiso 1 1 calc R . . . .
C31 C 0.7023(7) 0.0978(12) 0.5256(7) 0.026(3) Uani 1 1 d . . . . .
H31 H 0.7075 0.0886 0.5657 0.031 Uiso 1 1 calc R . . . .
C32 C 0.7391(7) 0.2946(12) 0.4056(7) 0.023(4) Uani 1 1 d . . . . .
Cl33 Cl 0.5010(9) 0.5240(15) 0.3680(10) 0.174(7) Uani 0.5 1 d . . . A -1
C34 C 0.6580(8) 0.0459(13) 0.4976(7) 0.0342(16) Uani 1 1 d . . . . .
B35 B 0.8016(9) 0.2904(16) 0.3777(9) 0.0344(16) Uani 1 1 d . . . . .
C36 C 0.5614(8) -0.1926(13) 0.5037(8) 0.043(5) Uani 1 1 d . . . . .
H36 H 0.5644 -0.2192 0.5412 0.052 Uiso 1 1 calc R . . . .
C37 C 0.471(4) 0.459(6) 0.427(4) 0.20(3) Uani 0.5 1 d . . . A -1
H37A H 0.4308 0.4860 0.4330 0.240 Uiso 0.5 1 calc R . . A -1
H37B H 0.4673 0.3861 0.4199 0.240 Uiso 0.5 1 calc R . . A -1
C38 C 0.5889(8) -0.1018(13) 0.4918(8) 0.0349(16) Uani 1 1 d . . . . .
B40 B 0.6245(9) 0.0403(16) 0.4335(9) 0.0344(16) Uani 1 1 d . . . . .
C1 C 0.6674(8) -0.0930(13) 0.5749(7) 0.039(3) Uani 1 1 d . . . . .
H1A H 0.6966 -0.1265 0.5536 0.059 Uiso 1 1 calc R . . . .
H1B H 0.6882 -0.0485 0.6035 0.059 Uiso 1 1 calc R . . . .
H1C H 0.6449 -0.1435 0.5938 0.059 Uiso 1 1 calc R . . . .
C2 C 0.6562(8) 0.3085(15) 0.3229(8) 0.049(6) Uani 1 1 d . . . . .
H2A H 0.6275 0.2713 0.3429 0.073 Uiso 1 1 calc R . . . .
H2B H 0.6347 0.3534 0.2948 0.073 Uiso 1 1 calc R . . . .
H2C H 0.6804 0.2613 0.3034 0.073 Uiso 1 1 calc R . . . .

loop_
_atom_site_aniso_label
_atom_site_aniso_U_11
_atom_site_aniso_U_22
_atom_site_aniso_U_33
_atom_site_aniso_U_23
_atom_site_aniso_U_13
_atom_site_aniso_U_12
Cl1 0.071(4) 0.028(3) 0.028(3) 0.006(3) 0.017(3) 0.013(3)
Cl2 0.045(3) 0.039(3) 0.038(3) 0.010(3) 0.004(2) 0.007(3)
Cl3 0.043(3) 0.052(3) 0.035(3) 0.004(3) 0.001(2) -0.001(3)
Cl4 0.045(3) 0.049(3) 0.023(3) -0.006(3) 0.004(2) -0.008(3)
Cl5 0.064(4) 0.073(4) 0.061(4) -0.019(4) -0.001(3) 0.012(3)
Cl6 0.065(4) 0.067(4) 0.059(4) -0.002(3) -0.014(3) 0.007(3)
Cl7 0.068(4) 0.121(6) 0.056(4) 0.006(4) 0.000(3) 0.015(4)
Cl8 0.125(5) 0.060(4) 0.060(5) -0.015(4) -0.018(4) 0.016(4)
Cl9 0.090(4) 0.069(4) 0.072(5) -0.003(4) 0.022(4) -0.018(4)
Cl10 0.149(6) 0.080(5) 0.045(4) -0.006(4) 0.010(4) -0.036(4)
Al11 0.065(6) 0.027(5) 0.051(6) 0.000 0.003(5) 0.000
Al12 0.071(5) 0.057(5) 0.036(4) -0.004(4) -0.004(3) 0.004(4)
N13 0.047(3) 0.028(3) 0.027(3) 0.0002(13) -0.001(2) -0.0009(13)
N14 0.047(3) 0.028(3) 0.027(3) 0.0002(13) -0.001(2) -0.0009(13)
N15 0.047(3) 0.028(3) 0.027(3) 0.0002(13) -0.001(2) -0.0009(13)
C16 0.051(6) 0.029(6) 0.028(6) 0.001(5) 0.002(5) -0.001(4)
C17 0.040(5) 0.025(6) 0.014(6) -0.003(5) 0.007(4) 0.002(5)
N18 0.047(3) 0.028(3) 0.027(3) 0.0002(13) -0.001(2) -0.0009(13)
C19 0.040(10) 0.043(9) 0.040(7) -0.010(6) 0.006(7) -0.008(8)
C20 0.049(3) 0.029(3) 0.028(3) 0.001(2) -0.001(3) -0.001(2)
C21 0.050(4) 0.030(4) 0.030(4) 0.002(2) -0.001(3) -0.001(3)
C22 0.049(4) 0.030(4) 0.029(4) 0.002(2) -0.002(3) 0.000(2)
C23 0.050(4) 0.030(4) 0.029(4) 0.002(2) -0.001(3) -0.001(2)
Cl24 0.20(2) 0.17(2) 0.221(19) 0.033(15) 0.027(14) -0.01(2)
C25 0.067(10) 0.044(7) 0.040(7) -0.009(5) 0.005(7) -0.017(7)
C27 0.050(13) 0.060(15) 0.034(13) 0.004(12) 0.012(11) 0.031(12)
C28 0.059(13) 0.052(10) 0.038(10) -0.006(7) -0.002(9) -0.020(9)
B29 0.047(3) 0.028(3) 0.027(3) 0.000 -0.001(3) 0.000
C30 0.048(3) 0.030(3) 0.029(3) 0.001(2) -0.001(3) -0.001(2)
C31 0.040(5) 0.025(6) 0.014(6) -0.003(5) 0.007(4) 0.002(5)
C32 0.038(10) 0.019(9) 0.013(7) -0.003(7) 0.006(7) 0.004(8)
Cl33 0.166(16) 0.142(16) 0.217(18) 0.025(13) 0.035(13) 0.016(13)
C34 0.047(3) 0.028(3) 0.027(3) -0.0001(15) -0.001(3) -0.0006(15)
B35 0.047(3) 0.028(3) 0.027(3) 0.000 -0.001(3) 0.000
C36 0.062(10) 0.030(6) 0.037(7) -0.003(5) 0.004(6) -0.009(6)
C37 0.20(3) 0.19(6) 0.22(2) 0.03(2) 0.033(16) -0.02(3)
C38 0.047(3) 0.029(3) 0.028(3) -0.0001(17) -0.001(3) -0.0013(18)
B40 0.047(3) 0.028(3) 0.027(3) 0.000 -0.001(3) 0.000
C1 0.052(6) 0.030(6) 0.033(6) 0.002(5) -0.006(5) -0.001(5)
C2 0.045(13) 0.065(15) 0.036(14) 0.016(12) 0.001(10) 0.004(12)

loop_
_atom_type_symbol
_atom_type_description
_atom_type_scat_dispersion_real
_atom_type_scat_dispersion_imag
_atom_type_scat_source
C C 0.0033 0.0016 'International Tables Vol C Tables 4.2.6.8 and 6.1.1.4'
H H 0.0000 0.0000 'International Tables Vol C Tables 4.2.6.8 and 6.1.1.4'
Al Al 0.0645 0.0514 'International Tables Vol C Tables 4.2.6.8 and 6.1.1.4'
B B 0.0013 0.0007 'International Tables Vol C Tables 4.2.6.8 and 6.1.1.4'
Cl Cl 0.1484 0.1585 'International Tables Vol C Tables 4.2.6.8 and 6.1.1.4'
N N 0.0061 0.0033 'International Tables Vol C Tables 4.2.6.8 and 6.1.1.4'

loop_
_geom_angle_atom_site_label_1
_geom_angle_atom_site_label_2
_geom_angle_atom_site_label_3
_geom_angle
_geom_angle_site_symmetry_1
_geom_angle_site_symmetry_3
Cl6 Al11 Cl6 110.1(5) 2_556 .
Cl9 Al11 Cl6 108.9(2) 2_556 2_556
Cl9 Al11 Cl6 108.9(2) . .
Cl9 Al11 Cl6 108.4(2) 2_556 .
Cl9 Al11 Cl6 108.4(2) . 2_556
Cl9 Al11 Cl9 112.2(5) . 2_556
Cl5 Al12 Cl8 107.7(4) . .
Cl5 Al12 Cl10 106.5(4) . .
Cl7 Al12 Cl5 110.7(4) . .
Cl7 Al12 Cl8 109.6(4) . .
Cl7 Al12 Cl10 110.6(4) . .
Cl10 Al12 Cl8 111.6(4) . .
C28 N13 B40 126.2(15) . .
C38 N13 C28 119.2(15) . .
C38 N13 B40 114.6(15) . .
C20 N14 C30 123.6(15) . .
C20 N14 B35 111.8(14) . .
C30 N14 B35 124.6(15) . .
C20 N15 C27 112.7(14) . .
C20 N15 C32 103.8(12) . .
C20 N15 C2 106.8(13) . .
C27 N15 C32 114.0(13) . .
C27 N15 C2 110.3(14) . .
C2 N15 C32 108.8(12) . .
H16A C16 H16B 109.5 . .
H16A C16 H16C 109.5 . .
H16B C16 H16C 109.5 . .
N18 C16 H16A 109.5 . .
N18 C16 H16B 109.5 . .
N18 C16 H16C 109.5 . .
B29 C17 H17 116.4 . .
C32 C17 H17 116.4 . .
C32 C17 B29 127.2(14) . .
C16 N18 C34 110.0(12) . .
C16 N18 C38 104.8(12) . .
C38 N18 C34 105.9(12) . .
C1 N18 C16 111.1(13) . .
C1 N18 C34 113.8(12) . .
C1 N18 C38 110.7(13) . .
C25 C19 H19 120.6 . .
C25 C19 C28 118.9(19) . .
C28 C19 H19 120.6 . .
N14 C20 N15 115.3(15) . .
N14 C20 C22 120.1(16) . .
C22 C20 N15 124.5(16) . .
C22 C21 H21 118.6 . .
C23 C21 H21 118.6 . .
C23 C21 C22 122.8(18) . .
C20 C22 H22 122.1 . .
C21 C22 C20 115.7(17) . .
C21 C22 H22 122.1 . .
C21 C23 H23 120.0 . .
C21 C23 C30 120.0(18) . .
C30 C23 H23 120.0 . .
C19 C25 H25 118.7 . .
C19 C25 C36 122.6(19) . .
C36 C25 H25 118.7 . .
N15 C27 H27A 109.5 . .
N15 C27 H27B 109.5 . .
N15 C27 H27C 109.5 . .
H27A C27 H27B 109.5 . .
H27A C27 H27C 109.5 . .
H27B C27 H27C 109.5 . .
N13 C28 C19 119.2(18) . .
N13 C28 H28 120.4 . .
C19 C28 H28 120.4 . .
C17 B29 C17 104.4(19) . 2_656
C31 B29 C17 112.2(8) 2_656 2_656
C31 B29 C17 113.4(8) . 2_656
C31 B29 C17 112.2(8) . .
C31 B29 C17 113.4(8) 2_656 .
C31 B29 C31 101.5(19) . 2_656
N14 C30 C23 117.6(17) . .
N14 C30 H30 121.2 . .
C23 C30 H30 121.2 . .
B29 C31 H31 115.5 . .
C34 C31 B29 128.9(15) . .
C34 C31 H31 115.5 . .
N15 C32 B35 105.5(13) . .
C17 C32 N15 116.8(14) . .
C17 C32 B35 137.8(16) . .
N18 C34 B40 106.8(14) . .
C31 C34 N18 115.7(15) . .
C31 C34 B40 137.4(17) . .
Cl2 B35 Cl1 109.6(11) . .
N14 B35 Cl1 105.3(12) . .
N14 B35 Cl2 110.0(13) . .
N14 B35 C32 100.4(14) . .
C32 B35 Cl1 113.8(13) . .
C32 B35 Cl2 116.8(14) . .
C25 C36 H36 121.5 . .
C25 C36 C38 117.0(18) . .
C38 C36 H36 121.5 . .
Cl24 C37 Cl33 102(4) . .
Cl24 C37 H37A 111.3 . .
Cl24 C37 H37B 111.3 . .
Cl33 C37 H37A 111.3 . .
Cl33 C37 H37B 111.3 . .
H37A C37 H37B 109.2 . .
N13 C38 N18 110.2(14) . .
N13 C38 C36 123.0(17) . .
C36 C38 N18 126.8(16) . .
Cl4 B40 Cl3 110.1(11) . .
N13 B40 Cl3 105.2(12) . .
N13 B40 Cl4 109.6(13) . .
C34 B40 Cl3 112.4(13) . .
C34 B40 Cl4 118.4(14) . .
C34 B40 N13 99.9(15) . .
N18 C1 H1A 109.5 . .
N18 C1 H1B 109.5 . .
N18 C1 H1C 109.5 . .
H1A C1 H1B 109.5 . .
H1A C1 H1C 109.5 . .
H1B C1 H1C 109.5 . .
N15 C2 H2A 109.5 . .
N15 C2 H2B 109.5 . .
N15 C2 H2C 109.5 . .
H2A C2 H2B 109.5 . .
H2A C2 H2C 109.5 . .
H2B C2 H2C 109.5 . .

loop_
_geom_bond_atom_site_label_1
_geom_bond_atom_site_label_2
_geom_bond_distance
_geom_bond_site_symmetry_2
Cl1 B35 1.90(2) .
Cl2 B35 1.82(2) .
Cl3 B40 1.90(2) .
Cl4 B40 1.81(2) .
Cl5 Al12 2.120(8) .
Cl6 Al11 2.118(7) .
Cl7 Al12 2.108(9) .
Cl8 Al12 2.142(9) .
Cl9 Al11 2.114(7) .
Cl10 Al12 2.123(9) .
Al11 Cl6 2.118(7) 2_556
Al11 Cl9 2.115(7) 2_556
N13 C28 1.36(2) .
N13 C38 1.35(2) .
N13 B40 1.59(2) .
N14 C20 1.310(19) .
N14 C30 1.356(19) .
N14 B35 1.58(2) .
N15 C20 1.46(2) .
N15 C27 1.482(19) .
N15 C32 1.59(2) .
N15 C2 1.49(2) .
C16 H16A 0.9600 .
C16 H16B 0.9600 .
C16 H16C 0.9600 .
C16 N18 1.485(19) .
C17 H17 0.9300 .
C17 B29 1.65(2) .
C17 C32 1.31(2) .
N18 C34 1.57(2) .
N18 C38 1.50(2) .
N18 C1 1.463(19) .
C19 H19 0.9300 .
C19 C25 1.35(2) .
C19 C28 1.41(2) .
C20 C22 1.43(2) .
C21 H21 0.9300 .
C21 C22 1.36(2) .
C21 C23 1.35(2) .
C22 H22 0.9300 .
C23 H23 0.9300 .
C23 C30 1.38(2) .
Cl24 C37 1.75(8) .
C25 H25 0.9300 .
C25 C36 1.35(2) .
C27 H27A 0.9600 .
C27 H27B 0.9600 .
C27 H27C 0.9600 .
C28 H28 0.9300 .
B29 C17 1.65(2) 2_656
B29 C31 1.63(2) .
B29 C31 1.63(2) 2_656
C30 H30 0.9300 .
C31 H31 0.9300 .
C31 C34 1.30(2) .
C32 B35 1.59(3) .
Cl33 C37 1.80(7) .
C34 B40 1.58(3) .
C36 H36 0.9300 .
C36 C38 1.37(2) .
C37 H37A 0.9700 .
C37 H37B 0.9700 .
C1 H1A 0.9600 .
C1 H1B 0.9600 .
C1 H1C 0.9600 .
C2 H2A 0.9600 .
C2 H2B 0.9600 .
C2 H2C 0.9600 .

loop_
_geom_torsion_atom_site_label_1
_geom_torsion_atom_site_label_2
_geom_torsion_atom_site_label_3
_geom_torsion_atom_site_label_4
_geom_torsion
_geom_torsion_site_symmetry_1
_geom_torsion_site_symmetry_4
N14 C20 C22 C21 4(2) . .
N15 C20 C22 C21 -179.8(16) . .
N15 C32 B35 Cl1 -95.0(14) . .
N15 C32 B35 Cl2 135.8(13) . .
N15 C32 B35 N14 17.0(15) . .
C16 N18 C34 C31 82.0(18) . .
C16 N18 C34 B40 -96.9(15) . .
C16 N18 C38 N13 106.0(15) . .
C16 N18 C38 C36 -76(2) . .
C17 B29 C31 C34 161.2(16) 2_656 .
C17 B29 C31 C34 43(2) . .
C17 C32 B35 Cl1 85(2) . .
C17 C32 B35 Cl2 -44(3) . .
C17 C32 B35 N14 -162.7(19) . .
N18 C34 B40 Cl3 96.5(14) . .
N18 C34 B40 Cl4 -133.4(13) . .
N18 C34 B40 N13 -14.6(16) . .
C19 C25 C36 C38 3(3) . .
C20 N14 C30 C23 3(2) . .
C20 N14 B35 Cl1 105.8(14) . .
C20 N14 B35 Cl2 -136.2(14) . .
C20 N14 B35 C32 -12.5(18) . .
C20 N15 C32 C17 163.2(15) . .
C20 N15 C32 B35 -16.6(16) . .
C21 C23 C30 N14 -3(2) . .
C22 C21 C23 C30 4(3) . .
C23 C21 C22 C20 -4(3) . .
C25 C19 C28 N13 3(3) . .
C25 C36 C38 N13 -3(3) . .
C25 C36 C38 N18 178.9(16) . .
C27 N15 C20 N14 133.2(16) . .
C27 N15 C20 C22 -43(2) . .
C27 N15 C32 C17 40(2) . .
C27 N15 C32 B35 -139.5(15) . .
C28 N13 C38 N18 -178.6(14) . .
C28 N13 C38 C36 3(3) . .
C28 N13 B40 Cl3 71.6(19) . .
C28 N13 B40 Cl4 -47(2) . .
C28 N13 B40 C34 -171.8(16) . .
C28 C19 C25 C36 -3(3) . .
B29 C17 C32 N15 -177.9(15) . .
B29 C17 C32 B35 2(3) . .
B29 C31 C34 N18 173.2(15) . .
B29 C31 C34 B40 -8(3) . .
C30 N14 C20 N15 179.6(14) . .
C30 N14 C20 C22 -4(3) . .
C30 N14 B35 Cl1 -71.6(18) . .
C30 N14 B35 Cl2 46(2) . .
C30 N14 B35 C32 170.1(15) . .
C31 B29 C31 C34 -78.2(17) 2_656 .
C31 C34 B40 Cl3 -82(3) . .
C31 C34 B40 Cl4 48(3) . .
C31 C34 B40 N13 167(2) . .
C32 N15 C20 N14 9.4(18) . .
C32 N15 C20 C22 -166.6(15) . .
C32 C17 B29 C17 87.4(17) . 2_656
C32 C17 B29 C31 -149.4(16) . .
C32 C17 B29 C31 -35(2) . 2_656
C34 N18 C38 N13 -10.3(17) . .
C34 N18 C38 C36 167.9(16) . .
B35 N14 C20 N15 2(2) . .
B35 N14 C20 C22 178.3(15) . .
B35 N14 C30 C23 -179.6(15) . .
C38 N13 C28 C19 -3(2) . .
C38 N13 B40 Cl3 -107.4(14) . .
C38 N13 B40 Cl4 134.3(14) . .
C38 N13 B40 C34 9.2(18) . .
C38 N18 C34 C31 -165.2(15) . .
C38 N18 C34 B40 15.9(16) . .
B40 N13 C28 C19 178.3(15) . .
B40 N13 C38 N18 0.5(19) . .
B40 N13 C38 C36 -177.8(16) . .
C1 N18 C34 C31 -43.3(19) . .
C1 N18 C34 B40 137.8(15) . .
C1 N18 C38 N13 -134.2(14) . .
C1 N18 C38 C36 44(2) . .
C2 N15 C20 N14 -105.5(17) . .
C2 N15 C20 C22 79(2) . .
C2 N15 C32 C17 -83.3(17) . .
C2 N15 C32 B35 96.9(15) . .
